data_4121688
loop_
_publ_author_name
'Su, Yuanting'
'Zheng, Xin'
'Wang, Xingyong'
'Zhang, Xuan'
'Sui, Yunxia'
'Wang, Xinping'

_publ_section_title
;
 Two stable phosphorus-containing four-membered ring radical cations with
 inverse spin density distributions.
;
_journal_issue 17
_journal_name_full 'Journal of the American Chemical Society'
_journal_page_first 6251
_journal_page_last 6254
_journal_paper_doi 10.1021/ja502675d
_journal_volume 136
_journal_year 2014
_chemical_formula_moiety 'C18 H54 N4 P2 Si6'
_chemical_formula_sum 'C18 H54 N4 P2 Si6'
_chemical_formula_weight 557.13
_chemical_name_systematic
; 
 ? 
;
_space_group_IT_number 14
_symmetry_cell_setting monoclinic
_symmetry_space_group_name_Hall '-P 2yn'
_symmetry_space_group_name_H-M 'P 1 21/n 1'
_atom_sites_solution_hydrogens geom
_atom_sites_solution_primary direct
_atom_sites_solution_secondary difmap
_audit_creation_method SHELXL-97
_cell_angle_alpha 90.00
_cell_angle_beta 109.616(3)
_cell_angle_gamma 90.00
_cell_formula_units_Z 2
_cell_length_a 9.1591(16)
_cell_length_b 15.697(3)
_cell_length_c 12.779(2)
_cell_measurement_temperature 123(2)
_cell_measurement_theta_max 25.020
_cell_volume 1730.6(5)
_computing_cell_refinement 'Bruker SAINT'
_computing_data_collection 'Bruker APEX II'
_computing_data_reduction 'Bruker SAINT'
_computing_molecular_graphics 'Bruker SHELXTL'
_computing_publication_material 'Bruker SHELXTL'
_computing_structure_refinement 'SHELXL-97 (Sheldrick, 1997)'
_computing_structure_solution 'SHELXS-97 (Sheldrick, 1990)'
_diffrn_ambient_temperature 123(2)
_diffrn_measured_fraction_theta_full 1.000
_diffrn_measured_fraction_theta_max 1.000
_diffrn_radiation_monochromator graphite
_diffrn_radiation_source 'fine-focus sealed tube'
_diffrn_radiation_type MoK\a
_diffrn_radiation_wavelength 0.71073
_diffrn_reflns_av_R_equivalents 0.0256
_diffrn_reflns_av_sigmaI/netI 0.0276
_diffrn_reflns_limit_h_max 8
_diffrn_reflns_limit_h_min -10
_diffrn_reflns_limit_k_max 18
_diffrn_reflns_limit_k_min -17
_diffrn_reflns_limit_l_max 15
_diffrn_reflns_limit_l_min -14
_diffrn_reflns_number 9430
_diffrn_reflns_theta_full 25.02
_diffrn_reflns_theta_max 25.02
_diffrn_reflns_theta_min 2.13
_exptl_absorpt_coefficient_mu 0.347
_exptl_absorpt_correction_T_max 0.9092
_exptl_absorpt_correction_T_min 0.8972
_exptl_absorpt_correction_type multi-scan
_exptl_absorpt_process_details 'SADABS (Bruker, 2000)'
_exptl_crystal_colour colorless
_exptl_crystal_density_diffrn 1.069
_exptl_crystal_density_method 'not measured'
_exptl_crystal_description block
_exptl_crystal_F_000 608
_exptl_crystal_size_max 0.32
_exptl_crystal_size_mid 0.28
_exptl_crystal_size_min 0.28
_refine_diff_density_max 0.347
_refine_diff_density_min -0.311
_refine_diff_density_rms 0.047
_refine_ls_extinction_method none
_refine_ls_goodness_of_fit_ref 1.017
_refine_ls_hydrogen_treatment constr
_refine_ls_matrix_type full
_refine_ls_number_parameters 145
_refine_ls_number_reflns 3053
_refine_ls_number_restraints 0
_refine_ls_restrained_S_all 1.017
_refine_ls_R_factor_all 0.0462
_refine_ls_R_factor_gt 0.0373
_refine_ls_shift/su_max 0.001
_refine_ls_shift/su_mean 0.000
_refine_ls_structure_factor_coef Fsqd
_refine_ls_weighting_details 'calc w=1/[\s^2^(Fo^2^)+(0.0488P)^2^+0.7855P] where P=(Fo^2^+2Fc^2^)/3'
_refine_ls_weighting_scheme calc
_refine_ls_wR_factor_gt 0.0972
_refine_ls_wR_factor_ref 0.1047
_reflns_number_gt 2557
_reflns_number_total 3053
_reflns_threshold_expression >2sigma(I)
_cod_data_source_file ja502675d_si_005.cif
_cod_data_source_block 2
_cod_depositor_comments
;
The following automatic conversions were performed:

'_symmetry_cell_setting' value 'Monoclinic' changed to 'monoclinic'
according to
/usr/data/users/saulius/crontab/automatic-downloads/rss-feeds/ACS/lib/dictionaries/cif_core.dic
dictionary named 'cif_core.dic' version 2.4.2 from 2011-04-26.

Automatic conversion script
Id: cif_fix_values 2281 2013-09-26 08:29:07Z andrius 

 Adding full bibliography for 4121688--4121691.cif.
;
_cod_original_sg_symbol_H-M 'P 21/n'
_cod_database_code 4121688

loop_
_symmetry_equiv_pos_as_xyz
'x, y, z'
'-x+1/2, y+1/2, -z+1/2'
'-x, -y, -z'
'x-1/2, -y-1/2, z-1/2'

loop_
_atom_site_label
_atom_site_type_symbol
_atom_site_fract_x
_atom_site_fract_y
_atom_site_fract_z
_atom_site_U_iso_or_equiv
_atom_site_adp_type
_atom_site_occupancy
_atom_site_symmetry_multiplicity
_atom_site_calc_flag
_atom_site_refinement_flags
P1 P 0.59659(6) 1.00996(3) 0.10029(4) 0.03882(16) Uani 1 1 d .
N1 N 0.42049(19) 1.05100(10) 0.01597(13) 0.0407(4) Uani 1 1 d .
N2 N 0.5680(2) 0.94529(11) 0.19965(13) 0.0451(4) Uani 1 1 d .
Si1 Si 0.30816(8) 1.13122(4) 0.04383(6) 0.0589(2) Uani 1 1 d .
Si2 Si 0.70379(9) 0.97439(5) 0.33097(5) 0.0654(2) Uani 1 1 d .
Si3 Si 0.43097(8) 0.86318(4) 0.18790(6) 0.0572(2) Uani 1 1 d .
C1 C 0.4346(4) 1.2250(2) 0.1010(3) 0.0983(11) Uani 1 1 d .
H1A H 0.5170 1.2085 0.1696 0.147 Uiso 1 1 calc R
H1B H 0.3725 1.2708 0.1170 0.147 Uiso 1 1 calc R
H1C H 0.4809 1.2449 0.0465 0.147 Uiso 1 1 calc R
C2 C 0.1513(3) 1.1599(2) -0.0864(3) 0.0909(10) Uani 1 1 d .
H2A H 0.1967 1.1799 -0.1413 0.136 Uiso 1 1 calc R
H2B H 0.0875 1.2052 -0.0713 0.136 Uiso 1 1 calc R
H2C H 0.0867 1.1097 -0.1155 0.136 Uiso 1 1 calc R
C3 C 0.2167(4) 1.0957(2) 0.1463(3) 0.1057(12) Uani 1 1 d .
H3A H 0.1508 1.0461 0.1169 0.159 Uiso 1 1 calc R
H3B H 0.1536 1.1420 0.1598 0.159 Uiso 1 1 calc R
H3C H 0.2977 1.0803 0.2161 0.159 Uiso 1 1 calc R
C4 C 0.7220(4) 0.8907(2) 0.4378(3) 0.1068(12) Uani 1 1 d .
H4A H 0.6218 0.8828 0.4485 0.160 Uiso 1 1 calc R
H4B H 0.7998 0.9082 0.5081 0.160 Uiso 1 1 calc R
H4C H 0.7541 0.8369 0.4130 0.160 Uiso 1 1 calc R
C5 C 0.9036(4) 0.9889(3) 0.3270(3) 0.1212(15) Uani 1 1 d .
H5A H 0.9352 0.9375 0.2968 0.182 Uiso 1 1 calc R
H5B H 0.9753 0.9991 0.4025 0.182 Uiso 1 1 calc R
H5C H 0.9055 1.0378 0.2798 0.182 Uiso 1 1 calc R
C6 C 0.6452(6) 1.0745(3) 0.3818(3) 0.1335(17) Uani 1 1 d .
H6A H 0.6395 1.1203 0.3285 0.200 Uiso 1 1 calc R
H6B H 0.7215 1.0894 0.4539 0.200 Uiso 1 1 calc R
H6C H 0.5433 1.0669 0.3899 0.200 Uiso 1 1 calc R
C7 C 0.2733(3) 0.85797(18) 0.0510(2) 0.0708(7) Uani 1 1 d .
H7A H 0.2169 0.9122 0.0365 0.106 Uiso 1 1 calc R
H7B H 0.2018 0.8118 0.0519 0.106 Uiso 1 1 calc R
H7C H 0.3180 0.8472 -0.0075 0.106 Uiso 1 1 calc R
C8 C 0.3313(4) 0.8788(2) 0.2927(3) 0.0951(10) Uani 1 1 d .
H8A H 0.3978 0.8575 0.3651 0.143 Uiso 1 1 calc R
H8B H 0.2331 0.8475 0.2692 0.143 Uiso 1 1 calc R
H8C H 0.3110 0.9396 0.2985 0.143 Uiso 1 1 calc R
C9 C 0.5290(4) 0.75695(18) 0.2100(3) 0.0904(10) Uani 1 1 d .
H9A H 0.5858 0.7501 0.1577 0.136 Uiso 1 1 calc R
H9B H 0.4510 0.7118 0.1974 0.136 Uiso 1 1 calc R
H9C H 0.6015 0.7533 0.2862 0.136 Uiso 1 1 calc R

loop_
_atom_site_aniso_label
_atom_site_aniso_U_11
_atom_site_aniso_U_22
_atom_site_aniso_U_33
_atom_site_aniso_U_23
_atom_site_aniso_U_13
_atom_site_aniso_U_12
P1 0.0389(3) 0.0413(3) 0.0364(3) -0.0013(2) 0.0128(2) -0.0026(2)
N1 0.0419(9) 0.0436(9) 0.0389(9) -0.0018(7) 0.0167(7) 0.0068(7)
N2 0.0492(10) 0.0498(10) 0.0367(9) 0.0021(8) 0.0148(8) -0.0044(8)
Si1 0.0600(4) 0.0551(4) 0.0708(5) -0.0021(3) 0.0344(3) 0.0169(3)
Si2 0.0794(5) 0.0700(5) 0.0378(3) 0.0021(3) 0.0078(3) -0.0111(4)
Si3 0.0613(4) 0.0591(4) 0.0569(4) 0.0047(3) 0.0270(3) -0.0124(3)
C1 0.110(3) 0.0659(19) 0.127(3) -0.0361(19) 0.050(2) 0.0069(17)
C2 0.0651(18) 0.096(2) 0.112(3) 0.0207(19) 0.0300(17) 0.0350(16)
C3 0.128(3) 0.109(3) 0.118(3) 0.012(2) 0.092(3) 0.037(2)
C4 0.115(3) 0.122(3) 0.0603(18) 0.0319(19) -0.0017(18) -0.020(2)
C5 0.080(2) 0.194(4) 0.064(2) 0.006(2) -0.0093(17) -0.052(3)
C6 0.196(5) 0.106(3) 0.067(2) -0.035(2) 0.003(3) 0.015(3)
C7 0.0621(16) 0.0797(18) 0.0731(17) -0.0026(14) 0.0262(13) -0.0271(14)
C8 0.099(2) 0.122(3) 0.083(2) 0.0129(19) 0.0552(19) -0.017(2)
C9 0.107(2) 0.0607(17) 0.106(2) 0.0140(17) 0.039(2) -0.0081(17)

loop_
_atom_type_symbol
_atom_type_description
_atom_type_scat_dispersion_real
_atom_type_scat_dispersion_imag
_atom_type_scat_source
C C 0.0033 0.0016 'International Tables Vol C Tables 4.2.6.8 and 6.1.1.4'
H H 0.0000 0.0000 'International Tables Vol C Tables 4.2.6.8 and 6.1.1.4'
N N 0.0061 0.0033 'International Tables Vol C Tables 4.2.6.8 and 6.1.1.4'
Si Si 0.0817 0.0704 'International Tables Vol C Tables 4.2.6.8 and 6.1.1.4'
P P 0.1023 0.0942 'International Tables Vol C Tables 4.2.6.8 and 6.1.1.4'

loop_
_geom_angle_atom_site_label_1
_geom_angle_atom_site_label_2
_geom_angle_atom_site_label_3
_geom_angle
_geom_angle_site_symmetry_1
_geom_angle_site_symmetry_3
N2 P1 N1 108.45(9) . 3_675
N2 P1 N1 109.80(9) . .
N1 P1 N1 82.81(8) 3_675 .
N2 P1 P1 115.90(7) . 3_675
N1 P1 P1 41.48(6) 3_675 3_675
N1 P1 P1 41.32(5) . 3_675
P1 N1 P1 97.20(8) 3_675 .
P1 N1 Si1 133.49(10) 3_675 .
P1 N1 Si1 129.27(10) . .
P1 N2 Si3 130.48(10) . .
P1 N2 Si2 108.31(10) . .
Si3 N2 Si2 121.19(10) . .
N1 Si1 C2 109.02(12) . .
N1 Si1 C3 111.37(12) . .
C2 Si1 C3 107.97(17) . .
N1 Si1 C1 108.65(12) . .
C2 Si1 C1 110.69(16) . .
C3 Si1 C1 109.15(18) . .
N2 Si2 C6 110.86(14) . .
N2 Si2 C4 111.85(13) . .
C6 Si2 C4 107.9(2) . .
N2 Si2 C5 112.83(13) . .
C6 Si2 C5 108.1(2) . .
C4 Si2 C5 105.01(18) . .
N2 Si3 C7 114.63(10) . .
N2 Si3 C9 110.23(12) . .
C7 Si3 C9 106.53(15) . .
N2 Si3 C8 110.24(13) . .
C7 Si3 C8 105.50(15) . .
C9 Si3 C8 109.49(16) . .

loop_
_geom_bond_atom_site_label_1
_geom_bond_atom_site_label_2
_geom_bond_distance
_geom_bond_site_symmetry_2
P1 N2 1.7131(17) .
P1 N1 1.7295(17) 3_675
P1 N1 1.7351(17) .
P1 P1 2.5987(11) 3_675
N1 P1 1.7295(17) 3_675
N1 Si1 1.7370(17) .
N2 Si3 1.7698(18) .
N2 Si2 1.7806(18) .
Si1 C2 1.852(3) .
Si1 C3 1.861(3) .
Si1 C1 1.864(3) .
Si2 C6 1.847(4) .
Si2 C4 1.861(3) .
Si2 C5 1.862(4) .
Si3 C7 1.859(3) .
Si3 C9 1.870(3) .
Si3 C8 1.872(3) .
